data_1554114
loop_
_publ_author_name
'Ding, Sheng'
'Lin, He'
'Yu, Yuming'
'Liu, Lang'
'Deng, Caiming'
'Zhao, Jianzhang'
'Jia, Dianzeng'

_publ_section_title
;
 Molecular Orbital Delocalization/Localization-Induced Crystal-to-Crystal
 Photochromism of Schiff Bases without ortho-Hydroxyl Groups
;
_journal_issue 43
_journal_name_full 'The Journal of Physical Chemistry C'
_journal_page_first 24933
_journal_paper_doi 10.1021/acs.jpcc.8b07408
_journal_volume 122
_journal_year 2018
_chemical_formula_moiety 'C6 H7 N3 S2'
_chemical_formula_sum 'C6 H7 N3 S2'
_chemical_formula_weight 185.27
_chemical_name_common '1-H form (II)'
_space_group_crystal_system monoclinic
_space_group_IT_number 14
_space_group_name_Hall '-P 2yn'
_space_group_name_H-M_alt 'P 1 21/n 1'
_atom_sites_solution_hydrogens mixed
_atom_sites_solution_primary direct
_audit_creation_date 2017-02-19
_audit_creation_method
;
Olex2 1.2
(compiled 2017.01.04 svn.r3372 for OlexSys, GUI svn.r5292)
;
_cell_angle_alpha 90
_cell_angle_beta 95.877(5)
_cell_angle_gamma 90
_cell_formula_units_Z 8
_cell_length_a 13.676(5)
_cell_length_b 5.846(2)
_cell_length_c 21.421(8)
_cell_measurement_reflns_used 10562
_cell_measurement_temperature 296.15
_cell_measurement_theta_max 27.465
_cell_measurement_theta_min 2.995
_cell_volume 1703.6(11)
_computing_molecular_graphics 'Olex2 (Dolomanov et al., 2009)'
_computing_publication_material 'Olex2 (Dolomanov et al., 2009)'
_computing_structure_refinement 'ShelXL (Sheldrick, 2015)'
_computing_structure_solution 'ShelXS (Sheldrick, 2008)'
_diffrn_ambient_temperature 296.15
_diffrn_measured_fraction_theta_full 0.998
_diffrn_measured_fraction_theta_max 0.996
_diffrn_measurement_device_type 'CCD area detector'
_diffrn_measurement_method 'phi and omega scans'
_diffrn_radiation_monochromator graphite
_diffrn_radiation_type MoK\a
_diffrn_radiation_wavelength 0.71073
_diffrn_reflns_av_R_equivalents 0.0537
_diffrn_reflns_av_unetI/netI 0.0785
_diffrn_reflns_Laue_measured_fraction_full 0.998
_diffrn_reflns_Laue_measured_fraction_max 0.996
_diffrn_reflns_limit_h_max 17
_diffrn_reflns_limit_h_min -16
_diffrn_reflns_limit_k_max 7
_diffrn_reflns_limit_k_min -6
_diffrn_reflns_limit_l_max 23
_diffrn_reflns_limit_l_min -27
_diffrn_reflns_number 9961
_diffrn_reflns_point_group_measured_fraction_full 0.998
_diffrn_reflns_point_group_measured_fraction_max 0.996
_diffrn_reflns_theta_full 25.242
_diffrn_reflns_theta_max 27.466
_diffrn_reflns_theta_min 2.995
_exptl_absorpt_coefficient_mu 0.562
_exptl_absorpt_correction_T_max 27.465
_exptl_absorpt_correction_T_min 2.995
_exptl_absorpt_correction_type multi-scan
_exptl_crystal_colour 'clear yellow'
_exptl_crystal_colour_lustre clear
_exptl_crystal_colour_primary yellow
_exptl_crystal_density_diffrn 1.445
_exptl_crystal_description block
_exptl_crystal_F_000 768
_exptl_crystal_size_max 0.23
_exptl_crystal_size_mid 0.123
_exptl_crystal_size_min 0.11
_refine_diff_density_max 0.563
_refine_diff_density_min -0.606
_refine_diff_density_rms 0.079
_refine_ls_extinction_method none
_refine_ls_goodness_of_fit_ref 1.040
_refine_ls_hydrogen_treatment mixed
_refine_ls_matrix_type full
_refine_ls_number_parameters 227
_refine_ls_number_reflns 3894
_refine_ls_number_restraints 4
_refine_ls_restrained_S_all 1.040
_refine_ls_R_factor_all 0.1528
_refine_ls_R_factor_gt 0.0760
_refine_ls_shift/su_max 0.001
_refine_ls_shift/su_mean 0.000
_refine_ls_structure_factor_coef Fsqd
_refine_ls_weighting_details 'w=1/[\s^2^(Fo^2^)+(0.1282P)^2^] where P=(Fo^2^+2Fc^2^)/3'
_refine_ls_weighting_scheme calc
_refine_ls_wR_factor_gt 0.2121
_refine_ls_wR_factor_ref 0.2576
_reflns_Friedel_coverage 0.000
_reflns_number_gt 1858
_reflns_number_total 3894
_reflns_threshold_expression 'I > 2\s(I)'
_cod_data_source_file jp8b07408_si_002.cif
_cod_data_source_block 2
_cod_original_cell_volume 1703.5(12)
_cod_database_code 1554114
_shelx_shelxl_version_number 2014/7
_shelx_space_group_comment
;
The symmetry employed for this shelxl refinement is uniquely defined
by the following loop, which should always be used as a source of
symmetry information in preference to the above space-group names.
They are only intended as comments.
;
_olex2_refinement_description
;
1. Fixed Uiso
 At 1.2 times of:
  All C(H) groups, All N(H) groups, All N(H,H) groups
2. Restrained distances
 H2A-N2A
 1.01 with sigma of 0.01
 H5A-C5A
 1.09 with sigma of 0.01
 H5B-C5B
 1.09 with sigma of 0.01
3. Rigid bond restraints
 S1B, C1B
 with sigma for 1-2 distances of 0.001 and sigma for 1-3 distances of 0.001
4.a Aromatic/amide H refined with riding coordinates:
 N2B(H2B), C2B(H2BA), C6B(H6B)
4.b X=CH2 refined with riding coordinates:
 N1B(H1BA,H1BB), N1A(H1AA,H1AB)
;
_olex2_submission_special_instructions 'No special instructions were received END'

loop_
_space_group_symop_operation_xyz
'x, y, z'
'-x+1/2, y+1/2, -z+1/2'
'-x, -y, -z'
'x-1/2, -y-1/2, z-1/2'

loop_
_atom_site_label
_atom_site_type_symbol
_atom_site_fract_x
_atom_site_fract_y
_atom_site_fract_z
_atom_site_U_iso_or_equiv
_atom_site_adp_type
_atom_site_occupancy
_atom_site_site_symmetry_order
_atom_site_calc_flag
_atom_site_refinement_flags_posn
_atom_site_refinement_flags_adp
S1B S 1.35820(12) 0.3267(3) 0.00732(9) 0.0866(6) Uani 1 1 d . U
S2B S 1.45281(15) -0.2738(4) -0.24898(9) 0.0968(7) Uani 1 1 d . .
N1B N 1.4977(4) 0.2339(9) -0.0639(3) 0.0896(17) Uani 1 1 d . .
H1BA H 1.5229 0.1505 -0.0912 0.108 Uiso 1 1 calc R .
H1BB H 1.5291 0.3515 -0.0483 0.108 Uiso 1 1 calc R .
N2B N 1.3665(4) -0.0073(10) -0.0730(2) 0.0853(16) Uani 1 1 d . .
H2B H 1.3163 -0.0643 -0.0576 0.102 Uiso 1 1 calc R .
N3B N 1.4001(4) -0.1030(9) -0.1232(2) 0.0797(15) Uani 1 1 d . .
C1B C 1.4125(4) 0.1823(10) -0.0463(3) 0.0705(15) Uani 1 1 d . U
C2B C 1.3548(5) -0.2943(12) -0.1428(3) 0.0823(18) Uani 1 1 d . .
H2BA H 1.3076 -0.3592 -0.1199 0.099 Uiso 1 1 calc R .
C3B C 1.3786(4) -0.3974(10) -0.1981(3) 0.0699(16) Uani 1 1 d . .
C4B C 1.3402(6) -0.6071(12) -0.2225(4) 0.0833(19) Uani 1 1 d . .
H4B H 1.296(4) -0.669(9) -0.190(2) 0.060(16) Uiso 1 1 d . .
C5B C 1.3723(6) -0.6544(15) -0.2808(4) 0.099(2) Uani 1 1 d D .
H5B H 1.351(5) -0.806(7) -0.309(3) 0.11(2) Uiso 1 1 d D .
C6B C 1.4320(6) -0.4890(15) -0.2992(3) 0.100(2) Uani 1 1 d . .
H6B H 1.4595 -0.4952 -0.3372 0.120 Uiso 1 1 calc R .
S1A S 0.85068(10) 0.0975(2) 0.01502(7) 0.0620(5) Uani 1 1 d . .
S2A S 1.18136(11) 0.8447(3) 0.16567(7) 0.0664(5) Uani 1 1 d . .
N1A N 0.8753(3) 0.5135(7) 0.0635(2) 0.0642(12) Uani 1 1 d . .
H1AA H 0.9114 0.6202 0.0814 0.077 Uiso 1 1 calc R .
H1AB H 0.8132 0.5349 0.0548 0.077 Uiso 1 1 calc R .
N2A N 1.0130(3) 0.2906(7) 0.0639(2) 0.0530(10) Uani 1 1 d D .
H2A H 1.050(4) 0.175(8) 0.041(2) 0.09(2) Uiso 1 1 d D .
N3A N 1.0663(3) 0.4634(7) 0.09506(18) 0.0521(10) Uani 1 1 d . .
C1A C 0.9156(4) 0.3154(8) 0.0494(2) 0.0509(12) Uani 1 1 d . .
C2A C 1.1596(4) 0.4277(9) 0.1052(2) 0.0502(12) Uani 1 1 d . .
H2AA H 1.193(3) 0.285(8) 0.0862(19) 0.040(11) Uiso 1 1 d . .
C3A C 1.2224(4) 0.5904(8) 0.1396(2) 0.0498(12) Uani 1 1 d . .
C4A C 1.3213(4) 0.5666(12) 0.1569(3) 0.0670(16) Uani 1 1 d . .
H4A H 1.354(3) 0.468(8) 0.146(2) 0.036(14) Uiso 1 1 d . .
C5A C 1.3625(5) 0.7543(13) 0.1911(3) 0.0751(17) Uani 1 1 d D .
H5A H 1.4393(15) 0.743(11) 0.209(3) 0.10(2) Uiso 1 1 d D .
C6A C 1.2964(5) 0.9156(12) 0.1993(3) 0.0758(18) Uani 1 1 d . .
H6A H 1.300(5) 1.073(12) 0.223(3) 0.10(2) Uiso 1 1 d . .

loop_
_atom_site_aniso_label
_atom_site_aniso_U_11
_atom_site_aniso_U_22
_atom_site_aniso_U_33
_atom_site_aniso_U_23
_atom_site_aniso_U_13
_atom_site_aniso_U_12
S1B 0.0629(10) 0.0976(14) 0.1022(13) -0.0361(10) 0.0220(9) -0.0188(9)
S2B 0.0970(14) 0.0992(15) 0.0972(14) -0.0210(10) 0.0246(11) -0.0178(11)
N1B 0.094(4) 0.086(4) 0.096(4) -0.039(3) 0.044(3) -0.017(3)
N2B 0.079(3) 0.095(4) 0.086(4) -0.031(3) 0.029(3) -0.019(3)
N3B 0.076(3) 0.090(4) 0.077(3) -0.026(3) 0.024(3) -0.003(3)
C1B 0.070(4) 0.071(4) 0.070(4) -0.018(3) 0.007(3) -0.015(3)
C2B 0.082(4) 0.082(5) 0.083(4) -0.009(4) 0.009(4) -0.006(4)
C3B 0.072(4) 0.074(4) 0.063(3) -0.012(3) 0.005(3) 0.013(3)
C4B 0.090(5) 0.074(4) 0.083(5) -0.026(4) -0.003(4) 0.005(4)
C5B 0.089(5) 0.093(6) 0.110(6) -0.029(5) -0.012(5) 0.006(4)
C6B 0.100(5) 0.112(6) 0.084(5) -0.024(4) -0.006(4) 0.000(5)
S1A 0.0595(8) 0.0535(8) 0.0739(10) -0.0054(7) 0.0113(7) -0.0129(6)
S2A 0.0791(10) 0.0556(9) 0.0644(9) -0.0045(7) 0.0067(7) 0.0030(7)
N1A 0.056(3) 0.053(3) 0.084(3) -0.009(2) 0.009(2) -0.005(2)
N2A 0.054(3) 0.046(3) 0.058(3) -0.001(2) 0.004(2) -0.009(2)
N3A 0.057(3) 0.047(2) 0.054(2) 0.0005(19) 0.010(2) -0.006(2)
C1A 0.061(3) 0.050(3) 0.042(3) 0.006(2) 0.013(2) -0.007(2)
C2A 0.059(3) 0.048(3) 0.045(3) 0.004(2) 0.013(2) -0.001(2)
C3A 0.057(3) 0.047(3) 0.046(3) 0.007(2) 0.010(2) -0.003(2)
C4A 0.061(4) 0.075(4) 0.067(4) -0.012(3) 0.014(3) -0.001(3)
C5A 0.066(4) 0.098(5) 0.061(4) -0.016(3) 0.004(3) -0.014(4)
C6A 0.101(5) 0.072(4) 0.054(3) -0.007(3) 0.007(3) -0.020(4)

loop_
_atom_type_symbol
_atom_type_description
_atom_type_scat_dispersion_real
_atom_type_scat_dispersion_imag
_atom_type_scat_source
C C 0.0033 0.0016 'International Tables Vol C Tables 4.2.6.8 and 6.1.1.4'
H H 0.0000 0.0000 'International Tables Vol C Tables 4.2.6.8 and 6.1.1.4'
N N 0.0061 0.0033 'International Tables Vol C Tables 4.2.6.8 and 6.1.1.4'
S S 0.1246 0.1234 'International Tables Vol C Tables 4.2.6.8 and 6.1.1.4'

loop_
_geom_angle_atom_site_label_1
_geom_angle_atom_site_label_2
_geom_angle_atom_site_label_3
_geom_angle
C6B S2B C3B 91.1(4)
H1BA N1B H1BB 120.0
C1B N1B H1BA 120.0
C1B N1B H1BB 120.0
N3B N2B H2B 120.2
N3B N2B C1B 119.7(5)
C1B N2B H2B 120.2
C2B N3B N2B 114.8(5)
N1B C1B S1B 124.2(5)
N1B C1B N2B 117.0(5)
N2B C1B S1B 118.8(5)
N3B C2B H2BA 120.3
N3B C2B C3B 119.3(6)
C3B C2B H2BA 120.3
C2B C3B S2B 124.0(5)
C2B C3B C4B 125.4(7)
C4B C3B S2B 110.5(5)
C3B C4B H4B 106(3)
C5B C4B C3B 111.4(8)
C5B C4B H4B 143(3)
C4B C5B H5B 124(4)
C6B C5B C4B 112.1(7)
C6B C5B H5B 124(4)
S2B C6B H6B 122.5
C5B C6B S2B 114.9(6)
C5B C6B H6B 122.5
C3A S2A C6A 91.7(3)
H1AA N1A H1AB 120.0
C1A N1A H1AA 120.0
C1A N1A H1AB 120.0
N3A N2A H2A 117(3)
C1A N2A H2A 120(3)
C1A N2A N3A 119.7(4)
C2A N3A N2A 115.4(4)
N1A C1A S1A 123.2(4)
N1A C1A N2A 117.7(5)
N2A C1A S1A 119.1(4)
N3A C2A H2AA 122(2)
N3A C2A C3A 120.7(5)
C3A C2A H2AA 118(2)
C2A C3A S2A 123.2(4)
C4A C3A S2A 110.4(4)
C4A C3A C2A 126.5(5)
C3A C4A H4A 125(4)
C3A C4A C5A 113.2(6)
C5A C4A H4A 122(4)
C4A C5A H5A 117(3)
C6A C5A C4A 112.4(6)
C6A C5A H5A 130(3)
S2A C6A H6A 114(4)
C5A C6A S2A 112.3(5)
C5A C6A H6A 133(4)

loop_
_geom_bond_atom_site_label_1
_geom_bond_atom_site_label_2
_geom_bond_distance
S1B C1B 1.661(6)
S2B C3B 1.723(7)
S2B C6B 1.661(8)
N1B H1BA 0.8600
N1B H1BB 0.8600
N1B C1B 1.297(7)
N2B H2B 0.8600
N2B N3B 1.334(6)
N2B C1B 1.370(7)
N3B C2B 1.325(8)
C2B H2BA 0.9300
C2B C3B 1.397(8)
C3B C4B 1.413(8)
C4B H4B 1.03(5)
C4B C5B 1.392(11)
C5B H5B 1.094(10)
C5B C6B 1.351(11)
C6B H6B 0.9300
S1A C1A 1.679(5)
S2A C3A 1.704(5)
S2A C6A 1.713(7)
N1A H1AA 0.8600
N1A H1AB 0.8600
N1A C1A 1.331(6)
N2A H2A 1.004(10)
N2A N3A 1.378(5)
N2A C1A 1.344(6)
N3A C2A 1.289(6)
C2A H2AA 1.05(4)
C2A C3A 1.433(7)
C3A C4A 1.374(8)
C4A H4A 0.78(4)
C4A C5A 1.404(9)
C5A H5A 1.085(10)
C5A C6A 1.331(9)
C6A H6A 1.05(7)

loop_
_geom_hbond_atom_site_label_D
_geom_hbond_atom_site_label_H
_geom_hbond_atom_site_label_A
_geom_hbond_distance_DH
_geom_hbond_distance_HA
_geom_hbond_distance_DA
_geom_hbond_angle_DHA
_geom_hbond_site_symmetry_A
N1B H1BB S1B 0.86 2.53 3.385(6) 172.3 3_865
N2B H2B S1A 0.86 2.55 3.377(5) 161.2 3_755
N1A H1AB S1B 0.86 2.70 3.519(5) 159.9 3_765
N2A H2A S1A 1.004(10) 2.480(12) 3.483(5) 177(5) 3_755
C2A H2AA S1B 1.05(4) 2.97(4) 3.646(5) 123(3) .
C6A H6A S2A 1.05(7) 2.86(7) 3.817(7) 152(5) 2_755

loop_
_geom_torsion_atom_site_label_1
_geom_torsion_atom_site_label_2
_geom_torsion_atom_site_label_3
_geom_torsion_atom_site_label_4
_geom_torsion
S2B C3B C4B C5B -0.4(7)
N2B N3B C2B C3B 174.6(5)
N3B N2B C1B S1B 168.8(5)
N3B N2B C1B N1B -12.7(9)
N3B C2B C3B S2B -8.6(9)
N3B C2B C3B C4B 176.4(6)
C1B N2B N3B C2B 175.5(6)
C2B C3B C4B C5B 175.2(6)
C3B S2B C6B C5B -0.3(7)
C3B C4B C5B C6B 0.1(9)
C4B C5B C6B S2B 0.2(9)
C6B S2B C3B C2B -175.2(6)
C6B S2B C3B C4B 0.4(5)
S2A C3A C4A C5A 0.0(7)
N2A N3A C2A C3A -177.3(4)
N3A N2A C1A S1A -176.6(3)
N3A N2A C1A N1A 2.9(7)
N3A C2A C3A S2A -3.4(7)
N3A C2A C3A C4A 175.6(5)
C1A N2A N3A C2A -177.8(4)
C2A C3A C4A C5A -179.1(5)
C3A S2A C6A C5A 0.0(5)
C3A C4A C5A C6A -0.1(8)
C4A C5A C6A S2A 0.1(8)
C6A S2A C3A C2A 179.1(4)
C6A S2A C3A C4A 0.0(4)
